data_2019461
loop_
_publ_author_name
'Ying, Shao-Ming'
'Huang, Xiao-Hui'
'Luo, Wu-Kui'
'Xiao, Yan-Chun'

_publ_section_title
;
 Synthesis, crystal structures and characterizations of two homochiral
 coordination polymers based on a chiral reduced Schiff base ligand
;
_journal_coeditor_code QS3037
_journal_issue 4
_journal_name_full 'Acta Crystallographica Section C'
_journal_page_first 375
_journal_page_last 378
_journal_paper_doi 10.1107/S2053229614005762
_journal_volume 70
_journal_year 2014
_chemical_formula_iupac '[Co (C17 H15 N O4)]'
_chemical_formula_moiety 'C17 H15 Co N O4'
_chemical_formula_sum 'C17 H15 Co N O4'
_chemical_formula_weight 356.23
_chemical_name_systematic
;
Poly[(\m~5~-4-{[(1-carboxylato-2-phenylethyl)amino]methyl}benzoato)cobalt(II)]
;
_space_group_IT_number 19
_symmetry_cell_setting orthorhombic
_symmetry_space_group_name_Hall 'P 2ac 2ab'
_symmetry_space_group_name_H-M 'P 21 21 21'
_atom_sites_solution_hydrogens geom
_atom_sites_solution_primary direct
_atom_sites_solution_secondary difmap
_audit_creation_method SHELXL97
_cell_angle_alpha 90.00
_cell_angle_beta 90.00
_cell_angle_gamma 90.00
_cell_formula_units_Z 4
_cell_length_a 5.6619(15)
_cell_length_b 14.198(4)
_cell_length_c 19.180(5)
_cell_measurement_temperature 123(2)
_cell_volume 1541.8(7)
_computing_cell_refinement 'SAINT-Plus (Bruker, 2004)'
_computing_data_collection 'APEX2 (Bruker, 2004)'
_computing_data_reduction 'SAINT-Plus (Bruker, 2004)'
_computing_molecular_graphics 'SHELXL97 (Sheldrick, 2008)'
_computing_publication_material 'SHELXL97 (Sheldrick, 2008)'
_computing_structure_refinement 'SHELXL97 (Sheldrick, 2008)'
_computing_structure_solution 'SHELXS97 (Sheldrick, 2008)'
_diffrn_ambient_temperature 123(2)
_diffrn_measured_fraction_theta_full 0.971
_diffrn_measured_fraction_theta_max 0.971
_diffrn_measurement_device_type 'Bruker APEX CCD area-detector'
_diffrn_measurement_method \w
_diffrn_radiation_monochromator graphite
_diffrn_radiation_source 'fine-focus sealed tube'
_diffrn_radiation_type MoK\a
_diffrn_radiation_wavelength 0.71073
_diffrn_reflns_av_R_equivalents 0.0929
_diffrn_reflns_av_sigmaI/netI 0.1193
_diffrn_reflns_limit_h_max 7
_diffrn_reflns_limit_h_min -5
_diffrn_reflns_limit_k_max 17
_diffrn_reflns_limit_k_min -18
_diffrn_reflns_limit_l_max 22
_diffrn_reflns_limit_l_min -24
_diffrn_reflns_number 7783
_diffrn_reflns_theta_full 27.00
_diffrn_reflns_theta_max 27.00
_diffrn_reflns_theta_min 1.78
_exptl_absorpt_coefficient_mu 1.132
_exptl_absorpt_correction_T_max 0.9456
_exptl_absorpt_correction_T_min 0.9249
_exptl_absorpt_correction_type multi-scan
_exptl_absorpt_process_details '(SADABS; Bruker, 2004)'
_exptl_crystal_colour pink
_exptl_crystal_density_diffrn 1.535
_exptl_crystal_density_method 'not measured'
_exptl_crystal_description prism
_exptl_crystal_F_000 732
_exptl_crystal_size_max 0.07
_exptl_crystal_size_mid 0.06
_exptl_crystal_size_min 0.05
_refine_diff_density_max 0.638
_refine_diff_density_min -1.132
_refine_ls_abs_structure_details 'Flack (1983), with 1294 Friedel pairs'
_refine_ls_abs_structure_Flack 0.06(5)
_refine_ls_extinction_method none
_refine_ls_goodness_of_fit_ref 1.084
_refine_ls_hydrogen_treatment constr
_refine_ls_matrix_type full
_refine_ls_number_parameters 208
_refine_ls_number_reflns 3211
_refine_ls_number_restraints 0
_refine_ls_restrained_S_all 1.084
_refine_ls_R_factor_all 0.0950
_refine_ls_R_factor_gt 0.0773
_refine_ls_shift/su_max 0.001
_refine_ls_shift/su_mean 0.000
_refine_ls_structure_factor_coef Fsqd
_refine_ls_weighting_details 'calc w=1/[\s^2^(Fo^2^)+(0.0468P)^2^+7.5189P] where P=(Fo^2^+2Fc^2^)/3'
_refine_ls_weighting_scheme calc
_refine_ls_wR_factor_gt 0.1611
_refine_ls_wR_factor_ref 0.1742
_reflns_number_gt 2678
_reflns_number_total 3211
_reflns_threshold_expression I>2\s(I)
_cod_data_source_file qs3037sup1.cif
_cod_data_source_block 2
_cod_database_code 2019461
_cod_database_fobs_code 2019461

loop_
_symmetry_equiv_pos_as_xyz
'x, y, z'
'-x+1/2, -y, z+1/2'
'-x, y+1/2, -z+1/2'
'x+1/2, -y+1/2, -z'

loop_
_atom_site_type_symbol
_atom_site_label
_atom_site_fract_x
_atom_site_fract_y
_atom_site_fract_z
_atom_site_U_iso_or_equiv
_atom_site_adp_type
_atom_site_calc_flag
_atom_site_refinement_flags
_atom_site_occupancy
_atom_site_symmetry_multiplicity
Co Co1 0.94051(19) 0.81432(7) 0.97654(5) 0.0124(2) Uani d . 1 1
O O4 1.1627(11) 1.2274(4) 0.6035(3) 0.0183(13) Uani d . 1 1
O O3 1.4322(12) 1.1209(3) 0.5653(2) 0.0189(12) Uani d . 1 1
O O2 1.6246(9) 0.8885(4) 0.9791(3) 0.0205(12) Uani d . 1 1
O O1 1.3182(10) 0.7941(3) 0.9578(2) 0.0127(12) Uani d . 1 1
N N1 1.0482(14) 0.9270(4) 0.9047(3) 0.0178(14) Uani d . 1 1
H H1AA 0.9505 0.9773 0.9103 0.021 Uiso calc R 1 1
C C14 1.2189(14) 1.0874(5) 0.6690(4) 0.0130(16) Uani d . 1 1
C C5 1.0161(15) 1.1799(6) 0.9469(4) 0.0246(19) Uani d . 1 1
H H5A 0.9107 1.1574 0.9801 0.029 Uiso calc R 1 1
C C13 1.3724(16) 1.0125(5) 0.6851(4) 0.0203(19) Uani d . 1 1
H H13A 1.5118 1.0037 0.6603 0.024 Uiso calc R 1 1
C C7 1.2852(15) 1.0425(5) 0.9722(4) 0.0214(17) Uani d . 1 1
H H7A 1.1713 1.0320 1.0092 0.026 Uiso calc R 1 1
H H7B 1.4391 1.0505 0.9936 0.026 Uiso calc R 1 1
C C9 1.4232(15) 0.8735(5) 0.9570(3) 0.0135(16) Uani d . 1 1
C C4 1.2212(15) 1.1313(5) 0.9340(4) 0.0183(17) Uani d . 1 1
C C15 1.0147(15) 1.1005(6) 0.7066(4) 0.0194(19) Uani d . 1 1
H H15A 0.9153 1.1507 0.6961 0.023 Uiso calc R 1 1
C C12 1.3103(16) 0.9522(6) 0.7388(4) 0.0198(18) Uani d . 1 1
H H12A 1.4108 0.9026 0.7499 0.024 Uiso calc R 1 1
C C10 1.0310(16) 0.8931(5) 0.8319(4) 0.0186(17) Uani d . 1 1
H H10A 0.8684 0.8752 0.8229 0.022 Uiso calc R 1 1
H H10B 1.1267 0.8367 0.8275 0.022 Uiso calc R 1 1
C C16 0.9566(17) 1.0392(5) 0.7600(4) 0.0218(17) Uani d . 1 1
H H16A 0.8184 1.0482 0.7854 0.026 Uiso calc R 1 1
C C17 1.2791(14) 1.1512(5) 0.6076(4) 0.0150(16) Uani d . 1 1
C C11 1.1080(15) 0.9630(6) 0.7757(4) 0.0155(17) Uani d . 1 1
C C8 1.2915(14) 0.9546(5) 0.9243(4) 0.0133(15) Uani d . 1 1
H H8A 1.3751 0.9721 0.8815 0.016 Uiso calc R 1 1
C C6 0.9636(19) 1.2630(6) 0.9105(5) 0.030(2) Uani d . 1 1
H H6A 0.8240 1.2952 0.9196 0.037 Uiso calc R 1 1
C C2 1.324(2) 1.2500(7) 0.8476(6) 0.041(3) Uani d . 1 1
H H2A 1.4278 1.2733 0.8142 0.050 Uiso calc R 1 1
C C3 1.3786(15) 1.1671(6) 0.8837(5) 0.027(2) Uani d . 1 1
H H3A 1.5191 1.1356 0.8744 0.032 Uiso calc R 1 1
C C1 1.1190(19) 1.2964(6) 0.8616(5) 0.038(3) Uani d . 1 1
H H1A 1.0837 1.3515 0.8375 0.045 Uiso calc R 1 1

loop_
_atom_site_aniso_label
_atom_site_aniso_U_11
_atom_site_aniso_U_22
_atom_site_aniso_U_33
_atom_site_aniso_U_12
_atom_site_aniso_U_13
_atom_site_aniso_U_23
Co1 0.0142(5) 0.0110(4) 0.0120(4) -0.0006(5) -0.0003(4) 0.0008(4)
O4 0.027(4) 0.011(3) 0.018(3) 0.007(2) 0.000(2) -0.007(2)
O3 0.024(3) 0.013(2) 0.020(3) 0.004(3) 0.004(3) 0.001(2)
O2 0.016(3) 0.019(3) 0.026(3) -0.002(2) -0.003(3) -0.002(3)
O1 0.014(3) 0.013(3) 0.011(2) -0.004(2) -0.0016(19) -0.0016(18)
N1 0.020(4) 0.013(3) 0.021(3) -0.001(3) -0.006(3) 0.004(2)
C14 0.015(4) 0.009(3) 0.015(4) -0.004(3) 0.000(3) 0.003(3)
C5 0.021(5) 0.026(4) 0.027(4) 0.002(4) 0.002(3) 0.001(4)
C13 0.023(5) 0.014(4) 0.024(4) -0.004(3) 0.001(3) 0.001(3)
C7 0.029(5) 0.016(4) 0.019(4) -0.003(3) -0.002(4) 0.004(4)
C9 0.016(4) 0.012(3) 0.013(3) -0.007(3) -0.005(3) -0.005(3)
C4 0.022(5) 0.007(4) 0.026(4) -0.005(3) -0.008(3) 0.003(3)
C15 0.016(5) 0.023(4) 0.020(4) 0.003(3) 0.000(3) 0.006(3)
C12 0.025(5) 0.015(4) 0.019(4) 0.003(4) -0.003(3) 0.002(3)
C10 0.019(5) 0.015(4) 0.022(4) -0.003(3) 0.002(3) 0.000(3)
C16 0.020(5) 0.024(4) 0.022(4) 0.003(4) 0.005(4) 0.004(3)
C17 0.013(4) 0.014(4) 0.018(4) 0.005(3) -0.004(3) -0.001(3)
C11 0.012(5) 0.022(4) 0.012(3) -0.005(3) -0.001(3) 0.003(3)
C8 0.012(4) 0.012(4) 0.016(3) 0.003(3) -0.001(3) 0.003(3)
C6 0.026(5) 0.026(4) 0.039(5) 0.012(4) -0.006(4) 0.002(4)
C2 0.039(7) 0.032(5) 0.054(6) -0.005(5) 0.000(5) 0.020(5)
C3 0.012(5) 0.027(5) 0.042(5) -0.007(4) 0.003(3) 0.012(4)
C1 0.045(7) 0.021(5) 0.047(6) 0.001(4) -0.012(5) 0.009(4)

loop_
_atom_type_symbol
_atom_type_description
_atom_type_scat_dispersion_real
_atom_type_scat_dispersion_imag
_atom_type_scat_source
C C 0.0033 0.0016 'International Tables Vol C Tables 4.2.6.8 and 6.1.1.4'
H H 0.0000 0.0000 'International Tables Vol C Tables 4.2.6.8 and 6.1.1.4'
N N 0.0061 0.0033 'International Tables Vol C Tables 4.2.6.8 and 6.1.1.4'
O O 0.0106 0.0060 'International Tables Vol C Tables 4.2.6.8 and 6.1.1.4'
Co Co 0.3494 0.9721 'International Tables Vol C Tables 4.2.6.8 and 6.1.1.4'

loop_
_geom_angle_atom_site_label_1
_geom_angle_atom_site_label_2
_geom_angle_atom_site_label_3
_geom_angle_site_symmetry_1
_geom_angle_site_symmetry_3
_geom_angle
O3 Co1 O2 2_775 1_455 93.2(2)
O3 Co1 O4 2_775 3_746 169.4(2)
O2 Co1 O4 1_455 3_746 94.4(2)
O3 Co1 O1 2_775 4_467 87.0(2)
O2 Co1 O1 1_455 4_467 94.2(2)
O4 Co1 O1 3_746 4_467 85.1(2)
O3 Co1 N1 2_775 . 95.5(2)
O2 Co1 N1 1_455 . 83.4(3)
O4 Co1 N1 3_746 . 92.7(2)
O1 Co1 N1 4_467 . 176.6(3)
O3 Co1 O1 2_775 . 81.5(2)
O2 Co1 O1 1_455 . 155.9(2)
O4 Co1 O1 3_746 . 94.4(2)
O1 Co1 O1 4_467 . 108.89(17)
N1 Co1 O1 . . 73.8(2)
C17 O4 Co1 . 3_756 134.8(5)
C17 O3 Co1 . 2_774 128.1(5)
C9 O2 Co1 . 1_655 134.4(5)
C9 O1 Co1 . 4_567 120.0(5)
C9 O1 Co1 . . 110.0(5)
Co1 O1 Co1 4_567 . 108.6(2)
C10 N1 C8 . . 112.8(7)
C10 N1 Co1 . . 109.6(4)
C8 N1 Co1 . . 106.9(4)
C10 N1 H1AA . . 109.1
C8 N1 H1AA . . 109.1
Co1 N1 H1AA . . 109.1
C15 C14 C13 . . 120.4(7)
C15 C14 C17 . . 120.9(7)
C13 C14 C17 . . 118.7(7)
C4 C5 C6 . . 120.9(8)
C4 C5 H5A . . 119.6
C6 C5 H5A . . 119.6
C12 C13 C14 . . 118.3(8)
C12 C13 H13A . . 120.9
C14 C13 H13A . . 120.9
C4 C7 C8 . . 113.1(7)
C4 C7 H7A . . 109.0
C8 C7 H7A . . 109.0
C4 C7 H7B . . 109.0
C8 C7 H7B . . 109.0
H7A C7 H7B . . 107.8
O2 C9 O1 . . 125.4(7)
O2 C9 C8 . . 117.8(6)
O1 C9 C8 . . 116.7(7)
C3 C4 C5 . . 118.5(7)
C3 C4 C7 . . 118.9(8)
C5 C4 C7 . . 122.6(8)
C14 C15 C16 . . 120.2(8)
C14 C15 H15A . . 119.9
C16 C15 H15A . . 119.9
C13 C12 C11 . . 122.2(8)
C13 C12 H12A . . 118.9
C11 C12 H12A . . 118.9
N1 C10 C11 . . 115.7(6)
N1 C10 H10A . . 108.3
C11 C10 H10A . . 108.3
N1 C10 H10B . . 108.3
C11 C10 H10B . . 108.3
H10A C10 H10B . . 107.4
C11 C16 C15 . . 119.7(8)
C11 C16 H16A . . 120.1
C15 C16 H16A . . 120.1
O4 C17 O3 . . 127.4(7)
O4 C17 C14 . . 115.9(7)
O3 C17 C14 . . 116.6(6)
C16 C11 C12 . . 119.2(7)
C16 C11 C10 . . 118.4(7)
C12 C11 C10 . . 122.4(7)
N1 C8 C9 . . 111.3(6)
N1 C8 C7 . . 110.0(6)
C9 C8 C7 . . 112.3(6)
N1 C8 H8A . . 107.7
C9 C8 H8A . . 107.7
C7 C8 H8A . . 107.7
C1 C6 C5 . . 119.7(9)
C1 C6 H6A . . 120.2
C5 C6 H6A . . 120.2
C1 C2 C3 . . 119.8(9)
C1 C2 H2A . . 120.1
C3 C2 H2A . . 120.1
C4 C3 C2 . . 120.2(8)
C4 C3 H3A . . 119.9
C2 C3 H3A . . 119.9
C6 C1 C2 . . 120.9(9)
C6 C1 H1A . . 119.5
C2 C1 H1A . . 119.5

loop_
_geom_bond_atom_site_label_1
_geom_bond_atom_site_label_2
_geom_bond_site_symmetry_2
_geom_bond_distance
Co1 O3 2_775 2.065(5)
Co1 O2 1_455 2.076(5)
Co1 O4 3_746 2.055(5)
Co1 O1 4_467 2.106(5)
Co1 N1 . 2.198(6)
Co1 O1 . 2.187(6)
O4 C17 . 1.269(9)
O4 Co1 3_756 2.055(5)
O3 C17 . 1.262(9)
O3 Co1 2_774 2.065(5)
O2 C9 . 1.235(9)
O2 Co1 1_655 2.076(5)
O1 C9 . 1.274(8)
O1 Co1 4_567 2.106(5)
N1 C10 . 1.480(9)
N1 C8 . 1.481(11)
N1 H1AA . 0.9100
C14 C15 . 1.376(11)
C14 C13 . 1.408(11)
C14 C17 . 1.524(10)
C5 C4 . 1.373(11)
C5 C6 . 1.402(11)
C5 H5A . 0.9300
C13 C12 . 1.384(11)
C13 H13A . 0.9300
C7 C4 . 1.502(10)
C7 C8 . 1.550(10)
C7 H7A . 0.9700
C7 H7B . 0.9700
C9 C8 . 1.509(10)
C4 C3 . 1.408(11)
C15 C16 . 1.383(10)
C15 H15A . 0.9300
C12 C11 . 1.356(12)
C12 H12A . 0.9300
C10 C11 . 1.529(10)
C10 H10A . 0.9700
C10 H10B . 0.9700
C16 C11 . 1.413(11)
C16 H16A . 0.9300
C8 H8A . 0.9800
C6 C1 . 1.372(14)
C6 H6A . 0.9300
C2 C1 . 1.362(15)
C2 C3 . 1.399(12)
C2 H2A . 0.9300
C3 H3A . 0.9300
C1 H1A . 0.9300
